data_4068125
loop_
_publ_author_name
'Alsabeh, Pamela G.'
'McDonald, Robert'
'Stradiotto, Mark'

_publ_section_title
;
 Stoichiometric Reactivity Relevant to the Mor-DalPhos/Pd-Catalyzed
 Cross-Coupling of Ammonia and 1-Bromo-2-(phenylethynyl)benzene
;
_journal_issue 3
_journal_name_full Organometallics
_journal_page_first 1049
_journal_paper_doi 10.1021/om201122q
_journal_volume 31
_journal_year 2012
_chemical_formula_moiety 'C44 H51 N O P Pd, C4 H10 O, C F3 O3 S'
_chemical_formula_sum 'C49 H61 F3 N O5 P Pd S'
_chemical_formula_weight 970.42
_chemical_name_systematic
; 
 ? 
;
_space_group_IT_number 14
_symmetry_cell_setting monoclinic
_symmetry_space_group_name_Hall '-P 2yn'
_symmetry_space_group_name_H-M 'P 1 21/n 1'
_atom_sites_solution_hydrogens geom
_atom_sites_solution_primary direct
_atom_sites_solution_secondary difmap
_audit_creation_method SHELXL-97
_cell_angle_alpha 90.00
_cell_angle_beta 105.5094(9)
_cell_angle_gamma 90.00
_cell_formula_units_Z 4
_cell_length_a 10.7231(8)
_cell_length_b 16.1892(12)
_cell_length_c 26.826(2)
_cell_measurement_reflns_used 9305
_cell_measurement_temperature 173(2)
_cell_measurement_theta_max 23.04
_cell_measurement_theta_min 2.34
_cell_volume 4487.4(6)
_computing_cell_refinement 'Bruker SAINT'
_computing_data_collection 'Bruker APEX2'
_computing_data_reduction 'Bruker SAINT'
_computing_molecular_graphics 'Bruker SHELXTL'
_computing_publication_material 'Bruker SHELXTL'
_computing_structure_refinement 'SHELXL-97 (Sheldrick, 2008)'
_computing_structure_solution 'DIRDIF-2008 (Beurskens et al., 2008)'
_diffrn_ambient_temperature 173(2)
_diffrn_measured_fraction_theta_full 1.000
_diffrn_measured_fraction_theta_max 0.988
_diffrn_measurement_device_type 'Bruker APEX-II CCD'
_diffrn_measurement_method '\w scans'
_diffrn_radiation_monochromator graphite
_diffrn_radiation_source 'fine-focus sealed tube'
_diffrn_radiation_type MoK\a
_diffrn_radiation_wavelength 0.71073
_diffrn_reflns_av_R_equivalents 0.0000
_diffrn_reflns_av_sigmaI/netI 0.0257
_diffrn_reflns_limit_h_max 13
_diffrn_reflns_limit_h_min -13
_diffrn_reflns_limit_k_max 21
_diffrn_reflns_limit_k_min 0
_diffrn_reflns_limit_l_max 34
_diffrn_reflns_limit_l_min 0
_diffrn_reflns_number 11664
_diffrn_reflns_theta_full 27.50
_diffrn_reflns_theta_max 27.70
_diffrn_reflns_theta_min 1.48
_exptl_absorpt_coefficient_mu 0.556
_exptl_absorpt_correction_T_max 0.9252
_exptl_absorpt_correction_T_min 0.7812
_exptl_absorpt_correction_type multi-scan
_exptl_absorpt_process_details 'TWINABS (Sheldrick, 2008)'
_exptl_crystal_colour yellow
_exptl_crystal_density_diffrn 1.436
_exptl_crystal_density_method 'not measured'
_exptl_crystal_description prism
_exptl_crystal_F_000 2024
_exptl_crystal_size_max 0.47
_exptl_crystal_size_mid 0.38
_exptl_crystal_size_min 0.14
_refine_diff_density_max 1.992
_refine_diff_density_min -0.790
_refine_diff_density_rms 0.091
_refine_ls_extinction_method none
_refine_ls_goodness_of_fit_ref 1.145
_refine_ls_hydrogen_treatment constr
_refine_ls_matrix_type full
_refine_ls_number_parameters 583
_refine_ls_number_reflns 11664
_refine_ls_number_restraints 4
_refine_ls_restrained_S_all 1.145
_refine_ls_R_factor_all 0.0538
_refine_ls_R_factor_gt 0.0481
_refine_ls_shift/su_max 0.003
_refine_ls_shift/su_mean 0.000
_refine_ls_structure_factor_coef Fsqd
_refine_ls_weighting_details 'calc w=1/[\s^2^(Fo^2^)+(0.0398P)^2^+8.4202P] where P=(Fo^2^+2Fc^2^)/3'
_refine_ls_weighting_scheme calc
_refine_ls_wR_factor_gt 0.1205
_refine_ls_wR_factor_ref 0.1239
_reflns_number_gt 10624
_reflns_number_total 11664
_reflns_threshold_expression I>2\s(I)
_cod_data_source_file om201122q_si_001.cif
_cod_data_source_block dal1159
_cod_depositor_comments
;
The following automatic conversions were performed:

'_symmetry_cell_setting' value 'Monoclinic' changed to 'monoclinic'
according to /home/saulius/struct/CIF-dictionaries/cif_core.dic
dictionary named 'cif_core.dic' version 2.4.1 from 2010-06-29.

Automatic conversion script
Id: cif_fix_values 1715 2011-07-08 13:25:40Z adriana 
;
_cod_original_sg_symbol_H-M 'P 21/n'
_cod_database_code 4068125

loop_
_symmetry_equiv_pos_as_xyz
'x, y, z'
'-x+1/2, y+1/2, -z+1/2'
'-x, -y, -z'
'x-1/2, -y-1/2, z-1/2'

loop_
_atom_site_label
_atom_site_type_symbol
_atom_site_fract_x
_atom_site_fract_y
_atom_site_fract_z
_atom_site_U_iso_or_equiv
_atom_site_adp_type
_atom_site_occupancy
_atom_site_symmetry_multiplicity
_atom_site_calc_flag
_atom_site_refinement_flags
_atom_site_disorder_assembly
_atom_site_disorder_group
Pd Pd 0.09107(2) 0.025957(18) 0.349584(10) 0.02529(8) Uani 1 1 d . . .
P P 0.27701(7) 0.03595(5) 0.32795(3) 0.02376(17) Uani 1 1 d . . .
O1 O -0.1240(2) 0.01935(18) 0.33819(10) 0.0361(6) Uani 1 1 d . . .
N N -0.0058(2) 0.02860(19) 0.27019(11) 0.0263(5) Uani 1 1 d . . .
C1 C 0.2116(3) 0.0417(2) 0.25696(13) 0.0264(7) Uani 1 1 d . . .
C2 C 0.0778(3) 0.0347(2) 0.23539(13) 0.0265(6) Uani 1 1 d . . .
C3 C 0.0246(3) 0.0352(2) 0.18269(14) 0.0332(7) Uani 1 1 d . . .
H3 H -0.0663 0.0297 0.1690 0.040 Uiso 1 1 calc R . .
C4 C 0.1033(4) 0.0438(2) 0.14935(15) 0.0373(8) Uani 1 1 d . . .
H4 H 0.0668 0.0433 0.1129 0.045 Uiso 1 1 calc R . .
C5 C 0.2348(4) 0.0529(2) 0.16977(15) 0.0376(8) Uani 1 1 d . . .
H5 H 0.2889 0.0601 0.1473 0.045 Uiso 1 1 calc R . .
C6 C 0.2885(3) 0.0519(2) 0.22241(14) 0.0328(8) Uani 1 1 d . . .
H6 H 0.3794 0.0582 0.2357 0.039 Uiso 1 1 calc R . .
C7 C -0.0831(3) -0.0498(2) 0.26302(15) 0.0352(8) Uani 1 1 d . . .
H7A H -0.0250 -0.0982 0.2664 0.042 Uiso 1 1 calc R . .
H7B H -0.1450 -0.0510 0.2282 0.042 Uiso 1 1 calc R . .
C8 C -0.1562(4) -0.0523(3) 0.30498(17) 0.0438(10) Uani 1 1 d . . .
H8A H -0.2506 -0.0533 0.2885 0.053 Uiso 1 1 calc R . .
H8B H -0.1329 -0.1031 0.3259 0.053 Uiso 1 1 calc R . .
C9 C -0.1659(3) 0.0932(3) 0.30786(15) 0.0407(9) Uani 1 1 d . . .
H9A H -0.1459 0.1424 0.3305 0.049 Uiso 1 1 calc R . .
H9B H -0.2607 0.0911 0.2925 0.049 Uiso 1 1 calc R . .
C10 C -0.0967(3) 0.1000(3) 0.26448(15) 0.0375(8) Uani 1 1 d . . .
H10A H -0.1606 0.0984 0.2302 0.045 Uiso 1 1 calc R . .
H10B H -0.0484 0.1527 0.2675 0.045 Uiso 1 1 calc R . .
C11 C 0.1492(3) 0.0168(2) 0.42657(13) 0.0316(7) Uani 1 1 d . . .
C12 C 0.1220(3) 0.0835(3) 0.45618(14) 0.0364(8) Uani 1 1 d . . .
C13 C 0.1370(4) 0.0731(3) 0.50951(16) 0.0477(10) Uani 1 1 d . . .
H13 H 0.1211 0.1184 0.5295 0.057 Uiso 1 1 calc R . .
C14 C 0.1743(4) -0.0012(3) 0.53316(16) 0.0493(11) Uani 1 1 d . . .
H14 H 0.1849 -0.0072 0.5693 0.059 Uiso 1 1 calc R . .
C15 C 0.1966(4) -0.0675(3) 0.50401(17) 0.0514(11) Uani 1 1 d . . .
H15 H 0.2200 -0.1196 0.5201 0.062 Uiso 1 1 calc R . .
C16 C 0.1849(4) -0.0583(3) 0.45175(15) 0.0411(9) Uani 1 1 d . . .
H16 H 0.2015 -0.1044 0.4325 0.049 Uiso 1 1 calc R . .
C17 C 0.0699(4) 0.1590(3) 0.43252(16) 0.0400(9) Uani 1 1 d . . .
C18 C 0.0229(4) 0.2234(3) 0.41353(17) 0.0455(10) Uani 1 1 d . . .
C19 C -0.0324(4) 0.3014(3) 0.39350(18) 0.0438(9) Uani 1 1 d . . .
C20 C -0.0172(5) 0.3345(3) 0.3479(2) 0.0597(13) Uani 1 1 d . . .
H20 H 0.0244 0.3026 0.3273 0.072 Uiso 1 1 calc R . .
C21 C -0.0611(5) 0.4128(4) 0.3317(2) 0.0673(15) Uani 1 1 d . . .
H21 H -0.0448 0.4357 0.3014 0.081 Uiso 1 1 calc R . .
C22 C -0.1286(5) 0.4576(3) 0.3596(2) 0.0585(12) Uani 1 1 d . . .
H22 H -0.1568 0.5121 0.3492 0.070 Uiso 1 1 calc R . .
C23 C -0.1548(5) 0.4234(3) 0.4023(2) 0.0651(14) Uani 1 1 d . . .
H23 H -0.2078 0.4522 0.4197 0.078 Uiso 1 1 calc R . .
C24 C -0.1043(5) 0.3472(3) 0.4202(2) 0.0567(12) Uani 1 1 d . . .
H24 H -0.1187 0.3255 0.4511 0.068 Uiso 1 1 calc R . .
C31 C 0.3774(3) -0.0601(2) 0.33976(13) 0.0263(7) Uani 1 1 d . . .
C32 C 0.2800(3) -0.1327(2) 0.32799(15) 0.0321(7) Uani 1 1 d . . .
H32A H 0.2180 -0.1272 0.3493 0.039 Uiso 1 1 calc R . .
H32B H 0.2306 -0.1311 0.2911 0.039 Uiso 1 1 calc R . .
C33 C 0.3518(3) -0.2153(2) 0.33985(18) 0.0409(9) Uani 1 1 d . . .
H33 H 0.2880 -0.2618 0.3325 0.049 Uiso 1 1 calc R . .
C34 C 0.4271(4) -0.2168(3) 0.39699(19) 0.0463(10) Uani 1 1 d . . .
H34A H 0.4719 -0.2705 0.4054 0.056 Uiso 1 1 calc R . .
H34B H 0.3664 -0.2106 0.4188 0.056 Uiso 1 1 calc R . .
C35 C 0.5268(3) -0.1465(2) 0.40870(16) 0.0387(8) Uani 1 1 d . . .
H35 H 0.5768 -0.1487 0.4459 0.046 Uiso 1 1 calc R . .
C36 C 0.4570(3) -0.0630(2) 0.39700(14) 0.0311(7) Uani 1 1 d . . .
H36A H 0.5213 -0.0176 0.4040 0.037 Uiso 1 1 calc R . .
H36B H 0.3989 -0.0553 0.4198 0.037 Uiso 1 1 calc R . .
C37 C 0.4709(3) -0.0713(2) 0.30530(15) 0.0318(7) Uani 1 1 d . . .
H37A H 0.4215 -0.0704 0.2684 0.038 Uiso 1 1 calc R . .
H37B H 0.5338 -0.0251 0.3113 0.038 Uiso 1 1 calc R . .
C38 C 0.5435(3) -0.1539(2) 0.31799(16) 0.0360(8) Uani 1 1 d . . .
H38 H 0.6043 -0.1600 0.2957 0.043 Uiso 1 1 calc R . .
C39 C 0.4461(4) -0.2246(2) 0.30658(17) 0.0412(9) Uani 1 1 d . . .
H39A H 0.4922 -0.2781 0.3142 0.049 Uiso 1 1 calc R . .
H39B H 0.3981 -0.2240 0.2695 0.049 Uiso 1 1 calc R . .
C40 C 0.6198(3) -0.1564(2) 0.37418(16) 0.0385(8) Uani 1 1 d . . .
H40A H 0.6845 -0.1113 0.3814 0.046 Uiso 1 1 calc R . .
H40B H 0.6664 -0.2097 0.3818 0.046 Uiso 1 1 calc R . .
C41 C 0.3674(3) 0.1345(2) 0.34833(13) 0.0275(7) Uani 1 1 d . . .
C42 C 0.2745(4) 0.2040(2) 0.32233(16) 0.0401(9) Uani 1 1 d . . .
H42A H 0.2553 0.1987 0.2843 0.048 Uiso 1 1 calc R . .
H42B H 0.1921 0.1988 0.3321 0.048 Uiso 1 1 calc R . .
C43 C 0.3348(4) 0.2891(3) 0.33904(19) 0.0473(10) Uani 1 1 d . . .
H43 H 0.2726 0.3332 0.3220 0.057 Uiso 1 1 calc R . .
C44 C 0.3640(4) 0.2985(3) 0.39706(18) 0.0476(10) Uani 1 1 d . . .
H44A H 0.4028 0.3534 0.4076 0.057 Uiso 1 1 calc R . .
H44B H 0.2830 0.2942 0.4079 0.057 Uiso 1 1 calc R . .
C45 C 0.4570(4) 0.2314(2) 0.42293(17) 0.0442(9) Uani 1 1 d . . .
H45 H 0.4773 0.2379 0.4613 0.053 Uiso 1 1 calc R . .
C46 C 0.3969(4) 0.1455(2) 0.40730(14) 0.0367(8) Uani 1 1 d . . .
H46A H 0.4578 0.1020 0.4249 0.044 Uiso 1 1 calc R . .
H46B H 0.3161 0.1399 0.4182 0.044 Uiso 1 1 calc R . .
C47 C 0.4941(4) 0.1437(2) 0.33163(17) 0.0402(9) Uani 1 1 d . . .
H47A H 0.5566 0.1005 0.3485 0.048 Uiso 1 1 calc R . .
H47B H 0.4758 0.1368 0.2937 0.048 Uiso 1 1 calc R . .
C48 C 0.5522(4) 0.2298(3) 0.3474(2) 0.0499(11) Uani 1 1 d . . .
H48 H 0.6339 0.2358 0.3365 0.060 Uiso 1 1 calc R . .
C49 C 0.4580(5) 0.2972(3) 0.3221(2) 0.0558(12) Uani 1 1 d . . .
H49A H 0.4974 0.3521 0.3321 0.067 Uiso 1 1 calc R . .
H49B H 0.4380 0.2922 0.2840 0.067 Uiso 1 1 calc R . .
C50 C 0.5826(4) 0.2388(3) 0.4058(2) 0.0528(11) Uani 1 1 d . . .
H50A H 0.6234 0.2932 0.4164 0.063 Uiso 1 1 calc R . .
H50B H 0.6442 0.1952 0.4227 0.063 Uiso 1 1 calc R . .
S1A S 0.0764(2) 0.29482(17) 0.69552(9) 0.0379(5) Uani 0.75 1 d PD A 1
F91A F 0.1542(11) 0.3398(4) 0.6170(4) 0.178(5) Uani 0.75 1 d P A 1
F92A F -0.0488(10) 0.3390(6) 0.6027(2) 0.166(5) Uani 0.75 1 d P A 1
F93A F 0.0525(14) 0.2261(7) 0.6026(5) 0.110(4) Uani 0.75 1 d P A 1
O91A O -0.0260(5) 0.2452(3) 0.7005(2) 0.0713(14) Uani 0.75 1 d P A 1
O92A O 0.2023(4) 0.2572(3) 0.7135(3) 0.089(2) Uani 0.75 1 d P A 1
O93A O 0.0685(10) 0.3802(6) 0.7086(5) 0.0485(13) Uani 0.75 1 d P A 1
C91A C 0.0500(12) 0.2971(5) 0.6268(3) 0.093(3) Uani 0.75 1 d PD A 1
S1B S 0.0961(10) 0.3019(7) 0.6804(4) 0.063(2) Uani 0.25 1 d PD B 2
F91B F 0.018(2) 0.3539(14) 0.5893(8) 0.093(3) Uiso 0.25 1 d PD B 2
F92B F -0.1235(17) 0.2892(12) 0.6114(7) 0.093(3) Uiso 0.25 1 d PD B 2
F93B F 0.031(4) 0.213(3) 0.6068(17) 0.093(3) Uiso 0.25 1 d PD B 2
O91B O 0.130(2) 0.2356(14) 0.7124(8) 0.093(3) Uiso 0.25 1 d P B 2
O92B O 0.2200(19) 0.3154(13) 0.6712(8) 0.093(3) Uiso 0.25 1 d P B 2
O93B O 0.071(5) 0.375(3) 0.704(2) 0.093(3) Uiso 0.25 1 d P B 2
C91B C 0.000(2) 0.2890(18) 0.6152(6) 0.093(3) Uiso 0.25 1 d PD B 2
O1S O 0.2991(5) 0.4707(3) 0.5091(2) 0.0972(15) Uani 1 1 d . . .
C1S C 0.2551(11) 0.5326(5) 0.4743(3) 0.134(4) Uani 1 1 d . . .
H1SA H 0.1724 0.5549 0.4784 0.160 Uiso 1 1 calc R . .
H1SB H 0.2401 0.5115 0.4385 0.160 Uiso 1 1 calc R . .
C2S C 0.3535(10) 0.5969(6) 0.4842(3) 0.149(5) Uani 1 1 d . . .
H2SA H 0.3228 0.6439 0.4611 0.179 Uiso 1 1 calc R . .
H2SB H 0.4333 0.5751 0.4780 0.179 Uiso 1 1 calc R . .
H2SC H 0.3709 0.6152 0.5203 0.179 Uiso 1 1 calc R . .
C3S C 0.2083(7) 0.4026(5) 0.5002(3) 0.094(2) Uani 1 1 d . . .
H3SA H 0.1320 0.4166 0.5126 0.113 Uiso 1 1 calc R . .
H3SB H 0.1787 0.3895 0.4628 0.113 Uiso 1 1 calc R . .
C4S C 0.2758(9) 0.3345(6) 0.5281(4) 0.131(3) Uani 1 1 d . . .
H4SA H 0.2174 0.2870 0.5243 0.157 Uiso 1 1 calc R . .
H4SB H 0.3071 0.3491 0.5648 0.157 Uiso 1 1 calc R . .
H4SC H 0.3494 0.3204 0.5146 0.157 Uiso 1 1 calc R . .

loop_
_atom_site_aniso_label
_atom_site_aniso_U_11
_atom_site_aniso_U_22
_atom_site_aniso_U_33
_atom_site_aniso_U_23
_atom_site_aniso_U_13
_atom_site_aniso_U_12
Pd 0.02152(11) 0.03099(13) 0.02549(13) 0.00224(11) 0.01001(8) 0.00178(10)
P 0.0188(3) 0.0276(4) 0.0256(4) 0.0015(3) 0.0073(3) 0.0007(3)
O1 0.0273(12) 0.0473(15) 0.0374(14) 0.0016(12) 0.0152(10) 0.0005(11)
N 0.0196(12) 0.0311(14) 0.0306(14) 0.0013(12) 0.0112(10) 0.0020(11)
C1 0.0223(14) 0.0313(18) 0.0272(16) 0.0007(13) 0.0093(12) -0.0007(12)
C2 0.0230(14) 0.0291(16) 0.0292(16) 0.0016(14) 0.0098(12) -0.0001(13)
C3 0.0290(16) 0.039(2) 0.0316(18) 0.0023(16) 0.0071(14) 0.0000(15)
C4 0.046(2) 0.040(2) 0.0265(17) 0.0002(15) 0.0119(16) -0.0010(16)
C5 0.042(2) 0.045(2) 0.0320(19) 0.0024(16) 0.0205(16) -0.0013(16)
C6 0.0271(16) 0.039(2) 0.0351(19) 0.0007(15) 0.0134(14) -0.0024(14)
C7 0.0276(16) 0.041(2) 0.0382(19) -0.0044(16) 0.0116(15) -0.0105(14)
C8 0.037(2) 0.050(2) 0.050(2) -0.0047(19) 0.0229(18) -0.0126(17)
C9 0.0275(17) 0.056(3) 0.041(2) 0.0071(19) 0.0127(15) 0.0133(16)
C10 0.0304(17) 0.044(2) 0.040(2) 0.0047(17) 0.0132(15) 0.0097(15)
C11 0.0259(15) 0.040(2) 0.0293(17) 0.0037(15) 0.0085(13) 0.0007(14)
C12 0.0337(18) 0.045(2) 0.0307(18) 0.0000(16) 0.0094(14) -0.0030(16)
C13 0.048(2) 0.064(3) 0.032(2) -0.005(2) 0.0134(17) -0.013(2)
C14 0.048(2) 0.069(3) 0.0297(19) 0.0073(19) 0.0100(17) -0.014(2)
C15 0.045(2) 0.063(3) 0.043(2) 0.021(2) 0.0057(18) 0.002(2)
C16 0.0372(19) 0.049(2) 0.037(2) 0.0080(17) 0.0100(16) 0.0044(17)
C17 0.041(2) 0.043(2) 0.039(2) -0.0077(17) 0.0163(16) -0.0027(17)
C18 0.046(2) 0.046(2) 0.046(2) -0.0074(19) 0.0160(19) 0.0022(18)
C19 0.039(2) 0.041(2) 0.052(2) -0.0053(19) 0.0132(18) 0.0005(17)
C20 0.063(3) 0.063(3) 0.062(3) 0.005(3) 0.032(3) 0.019(2)
C21 0.055(3) 0.079(4) 0.070(3) 0.028(3) 0.021(3) 0.020(3)
C22 0.054(3) 0.040(2) 0.076(4) 0.004(2) 0.010(2) 0.004(2)
C23 0.072(3) 0.053(3) 0.080(4) 0.001(3) 0.038(3) 0.017(3)
C24 0.067(3) 0.050(3) 0.061(3) -0.001(2) 0.030(2) 0.006(2)
C31 0.0207(14) 0.0264(16) 0.0319(17) -0.0008(13) 0.0073(12) 0.0005(12)
C32 0.0221(15) 0.0267(17) 0.048(2) -0.0038(15) 0.0099(14) -0.0026(13)
C33 0.0289(17) 0.0240(18) 0.070(3) -0.0050(18) 0.0141(18) -0.0055(14)
C34 0.041(2) 0.034(2) 0.069(3) 0.011(2) 0.023(2) 0.0104(16)
C35 0.0333(18) 0.037(2) 0.045(2) 0.0056(17) 0.0079(16) 0.0098(15)
C36 0.0262(16) 0.0309(18) 0.0363(18) -0.0008(15) 0.0083(14) 0.0013(13)
C37 0.0266(16) 0.0308(18) 0.0405(19) -0.0050(15) 0.0132(14) -0.0002(13)
C38 0.0264(16) 0.0328(19) 0.051(2) -0.0086(17) 0.0138(16) 0.0004(14)
C39 0.0346(19) 0.0275(19) 0.060(3) -0.0148(18) 0.0107(17) -0.0007(15)
C40 0.0251(16) 0.0339(19) 0.055(2) -0.0033(18) 0.0082(16) 0.0051(14)
C41 0.0244(15) 0.0264(16) 0.0320(17) 0.0037(14) 0.0078(13) 0.0007(12)
C42 0.040(2) 0.0314(19) 0.045(2) 0.0036(17) 0.0045(17) 0.0073(16)
C43 0.048(2) 0.030(2) 0.061(3) 0.0043(19) 0.009(2) 0.0102(17)
C44 0.047(2) 0.034(2) 0.063(3) -0.010(2) 0.017(2) -0.0062(18)
C45 0.052(2) 0.034(2) 0.042(2) -0.0054(17) 0.0051(18) -0.0120(17)
C46 0.0422(19) 0.0314(19) 0.0347(19) -0.0016(15) 0.0071(15) -0.0084(15)
C47 0.0333(18) 0.035(2) 0.057(2) -0.0022(18) 0.0198(17) -0.0060(15)
C48 0.044(2) 0.036(2) 0.078(3) -0.007(2) 0.032(2) -0.0136(17)
C49 0.072(3) 0.034(2) 0.064(3) 0.007(2) 0.023(2) -0.010(2)
C50 0.037(2) 0.033(2) 0.080(3) -0.003(2) -0.001(2) -0.0064(17)
S1A 0.0248(7) 0.0355(8) 0.0538(13) -0.0021(10) 0.0111(8) -0.0028(6)
F91A 0.316(11) 0.085(4) 0.229(9) 0.021(5) 0.237(10) 0.018(5)
F92A 0.254(11) 0.164(8) 0.062(4) 0.006(4) 0.008(5) 0.138(8)
F93A 0.172(9) 0.074(6) 0.105(5) -0.028(4) 0.071(5) 0.020(5)
O91A 0.067(3) 0.073(3) 0.078(3) -0.004(3) 0.027(3) -0.041(3)
O92A 0.025(2) 0.056(3) 0.167(6) -0.036(3) -0.008(3) 0.007(2)
O93A 0.050(2) 0.035(2) 0.072(4) -0.005(2) 0.037(2) 0.0041(18)
C91A 0.177(11) 0.052(4) 0.073(5) 0.010(4) 0.072(7) 0.036(6)
S1B 0.084(6) 0.051(4) 0.066(5) -0.007(4) 0.036(4) 0.017(4)
O1S 0.094(3) 0.085(3) 0.126(4) -0.011(3) 0.054(3) -0.017(3)
C1S 0.250(12) 0.097(6) 0.058(4) 0.003(4) 0.050(6) -0.069(7)
C2S 0.230(11) 0.146(9) 0.090(6) -0.038(6) 0.074(7) -0.112(8)
C3S 0.100(5) 0.089(5) 0.099(5) -0.008(4) 0.035(4) -0.011(4)
C4S 0.130(7) 0.140(8) 0.118(7) 0.042(6) 0.025(6) 0.054(6)

loop_
_atom_type_symbol
_atom_type_description
_atom_type_scat_dispersion_real
_atom_type_scat_dispersion_imag
_atom_type_scat_source
C C 0.0033 0.0016 'International Tables Vol C Tables 4.2.6.8 and 6.1.1.4'
H H 0.0000 0.0000 'International Tables Vol C Tables 4.2.6.8 and 6.1.1.4'
N N 0.0061 0.0033 'International Tables Vol C Tables 4.2.6.8 and 6.1.1.4'
O O 0.0106 0.0060 'International Tables Vol C Tables 4.2.6.8 and 6.1.1.4'
F F 0.0171 0.0103 'International Tables Vol C Tables 4.2.6.8 and 6.1.1.4'
P P 0.1023 0.0942 'International Tables Vol C Tables 4.2.6.8 and 6.1.1.4'
S S 0.1246 0.1234 'International Tables Vol C Tables 4.2.6.8 and 6.1.1.4'
Pd Pd -0.9988 1.0072 'International Tables Vol C Tables 4.2.6.8 and 6.1.1.4'

loop_
_geom_angle_atom_site_label_1
_geom_angle_atom_site_label_2
_geom_angle_atom_site_label_3
_geom_angle
C11 Pd N 168.75(11)
C11 Pd P 102.80(9)
N Pd P 88.20(6)
C11 Pd O1 99.33(11)
N Pd O1 69.68(9)
P Pd O1 157.87(7)
C1 P C31 105.03(15)
C1 P C41 106.40(15)
C31 P C41 115.46(14)
C1 P Pd 98.78(10)
C31 P Pd 114.24(10)
C41 P Pd 114.58(10)
C8 O1 C9 109.2(3)
C8 O1 Pd 100.91(19)
C9 O1 Pd 100.95(18)
C2 N C10 112.2(3)
C2 N C7 112.8(3)
C10 N C7 108.6(3)
C2 N Pd 115.29(19)
C10 N Pd 104.6(2)
C7 N Pd 102.6(2)
C2 C1 C6 117.0(3)
C2 C1 P 119.1(2)
C6 C1 P 123.9(3)
C3 C2 C1 121.4(3)
C3 C2 N 120.0(3)
C1 C2 N 118.5(3)
C2 C3 C4 120.3(3)
C5 C4 C3 119.2(3)
C6 C5 C4 120.7(3)
C5 C6 C1 121.3(3)
N C7 C8 107.5(3)
O1 C8 C7 110.3(3)
O1 C9 C10 110.1(3)
N C10 C9 107.4(3)
C16 C11 C12 117.7(3)
C16 C11 Pd 122.4(3)
C12 C11 Pd 118.0(3)
C13 C12 C11 119.7(4)
C13 C12 C17 118.8(4)
C11 C12 C17 121.4(3)
C14 C13 C12 121.1(4)
C13 C14 C15 119.5(4)
C16 C15 C14 120.5(4)
C15 C16 C11 121.6(4)
C18 C17 C12 177.7(4)
C17 C18 C19 177.2(4)
C20 C19 C24 117.4(4)
C20 C19 C18 122.4(4)
C24 C19 C18 120.2(4)
C21 C20 C19 121.5(4)
C22 C21 C20 119.7(5)
C23 C22 C21 119.8(5)
C22 C23 C24 120.2(4)
C23 C24 C19 120.9(5)
C36 C31 C37 108.4(3)
C36 C31 C32 110.1(3)
C37 C31 C32 107.4(3)
C36 C31 P 109.5(2)
C37 C31 P 115.6(2)
C32 C31 P 105.7(2)
C33 C32 C31 110.3(3)
C39 C33 C34 109.3(3)
C39 C33 C32 109.8(3)
C34 C33 C32 108.8(3)
C33 C34 C35 110.2(3)
C34 C35 C36 109.7(3)
C34 C35 C40 109.1(3)
C36 C35 C40 109.1(3)
C35 C36 C31 109.8(3)
C38 C37 C31 109.9(3)
C40 C38 C39 109.8(3)
C40 C38 C37 110.6(3)
C39 C38 C37 109.3(3)
C38 C39 C33 109.5(3)
C38 C40 C35 109.4(3)
C46 C41 C42 108.1(3)
C46 C41 C47 109.4(3)
C42 C41 C47 108.1(3)
C46 C41 P 110.3(2)
C42 C41 P 105.6(2)
C47 C41 P 115.1(2)
C43 C42 C41 110.6(3)
C44 C43 C49 110.1(4)
C44 C43 C42 110.2(4)
C49 C43 C42 108.8(4)
C45 C44 C43 109.3(3)
C44 C45 C50 109.3(4)
C44 C45 C46 110.2(3)
C50 C45 C46 108.9(3)
C41 C46 C45 109.8(3)
C48 C47 C41 109.3(3)
C49 C48 C50 109.1(4)
C49 C48 C47 110.8(4)
C50 C48 C47 109.3(4)
C43 C49 C48 109.5(3)
C48 C50 C45 109.7(3)
O91A S1A O93A 115.6(4)
O91A S1A O92A 114.6(4)
O93A S1A O92A 115.9(5)
O91A S1A C91A 101.5(5)
O93A S1A C91A 103.2(6)
O92A S1A C91A 103.3(5)
F92A C91A F93A 109.6(12)
F92A C91A F91A 103.9(9)
F93A C91A F91A 102.5(8)
F92A C91A S1A 114.4(6)
F93A C91A S1A 117.9(8)
F91A C91A S1A 106.8(9)
O91B S1B O93B 115(3)
O91B S1B O92B 97.0(14)
O93B S1B O92B 105(2)
O91B S1B C91B 120.8(15)
O93B S1B C91B 114(3)
O92B S1B C91B 99.6(11)
F91B C91B F93B 126(3)
F91B C91B F92B 104(2)
F93B C91B F92B 107(3)
F91B C91B S1B 107.5(16)
F93B C91B S1B 100(2)
F92B C91B S1B 112.5(16)
C1S O1S C3S 110.6(6)
O1S C1S C2S 107.4(9)
C4S C3S O1S 106.2(7)

loop_
_geom_bond_atom_site_label_1
_geom_bond_atom_site_label_2
_geom_bond_distance
Pd C11 1.997(3)
Pd N 2.106(3)
Pd P 2.2264(7)
Pd O1 2.246(2)
P C1 1.847(3)
P C31 1.869(3)
P C41 1.871(4)
O1 C8 1.446(5)
O1 C9 1.448(5)
N C2 1.460(4)
N C10 1.493(4)
N C7 1.500(4)
C1 C2 1.401(4)
C1 C6 1.406(4)
C2 C3 1.376(5)
C3 C4 1.391(5)
C4 C5 1.377(5)
C5 C6 1.375(5)
C7 C8 1.535(5)
C9 C10 1.542(5)
C11 C16 1.394(5)
C11 C12 1.416(5)
C12 C13 1.406(5)
C12 C17 1.421(6)
C13 C14 1.369(7)
C14 C15 1.385(7)
C15 C16 1.382(6)
C17 C18 1.210(6)
C18 C19 1.438(6)
C19 C20 1.384(6)
C19 C24 1.397(6)
C20 C21 1.382(7)
C21 C22 1.378(7)
C22 C23 1.368(7)
C23 C24 1.381(7)
C31 C36 1.545(5)
C31 C37 1.546(4)
C31 C32 1.547(4)
C32 C33 1.534(5)
C33 C39 1.525(5)
C33 C34 1.530(6)
C34 C35 1.535(6)
C35 C36 1.537(5)
C35 C40 1.540(5)
C37 C38 1.539(5)
C38 C40 1.511(6)
C38 C39 1.524(5)
C41 C46 1.538(5)
C41 C42 1.540(5)
C41 C47 1.547(4)
C42 C43 1.537(6)
C43 C44 1.511(6)
C43 C49 1.513(6)
C44 C45 1.511(6)
C45 C50 1.539(6)
C45 C46 1.544(5)
C47 C48 1.539(5)
C48 C49 1.518(7)
C48 C50 1.519(7)
S1A O91A 1.395(4)
S1A O93A 1.435(9)
S1A O92A 1.441(5)
S1A C91A 1.790(8)
F91A C91A 1.396(13)
F92A C91A 1.278(12)
F93A C91A 1.324(11)
S1B O91B 1.36(2)
S1B O93B 1.40(5)
S1B O92B 1.43(2)
S1B C91B 1.789(10)
F91B C91B 1.30(2)
F92B C91B 1.30(2)
F93B C91B 1.30(2)
O1S C1S 1.366(10)
O1S C3S 1.447(8)
C1S C2S 1.456(10)
C3S C4S 1.418(10)

loop_
_geom_torsion_atom_site_label_1
_geom_torsion_atom_site_label_2
_geom_torsion_atom_site_label_3
_geom_torsion_atom_site_label_4
_geom_torsion
C11 Pd P C1 178.86(16)
N Pd P C1 1.25(14)
O1 Pd P C1 -0.7(2)
C11 Pd P C31 67.92(17)
N Pd P C31 -109.69(15)
O1 Pd P C31 -111.7(2)
C11 Pd P C41 -68.51(17)
N Pd P C41 113.88(15)
O1 Pd P C41 111.9(2)
C11 Pd O1 C8 -121.3(2)
N Pd O1 C8 56.2(2)
P Pd O1 C8 58.3(3)
C11 Pd O1 C9 126.5(2)
N Pd O1 C9 -56.0(2)
P Pd O1 C9 -53.9(3)
C11 Pd N C2 -167.5(6)
P Pd N C2 0.4(2)
O1 Pd N C2 179.6(3)
C11 Pd N C10 68.8(8)
P Pd N C10 -123.2(2)
O1 Pd N C10 56.0(2)
C11 Pd N C7 -44.5(8)
P Pd N C7 123.45(18)
O1 Pd N C7 -57.34(19)
C31 P C1 C2 114.9(3)
C41 P C1 C2 -122.2(3)
Pd P C1 C2 -3.2(3)
C31 P C1 C6 -64.3(3)
C41 P C1 C6 58.6(3)
Pd P C1 C6 177.6(3)
C6 C1 C2 C3 1.9(5)
P C1 C2 C3 -177.3(3)
C6 C1 C2 N -176.7(3)
P C1 C2 N 4.1(4)
C10 N C2 C3 -61.8(4)
C7 N C2 C3 61.3(4)
Pd N C2 C3 178.7(3)
C10 N C2 C1 116.8(3)
C7 N C2 C1 -120.1(3)
Pd N C2 C1 -2.7(4)
C1 C2 C3 C4 -0.7(6)
N C2 C3 C4 177.8(3)
C2 C3 C4 C5 -0.9(6)
C3 C4 C5 C6 1.4(6)
C4 C5 C6 C1 -0.1(6)
C2 C1 C6 C5 -1.5(5)
P C1 C6 C5 177.7(3)
C2 N C7 C8 174.7(3)
C10 N C7 C8 -60.3(4)
Pd N C7 C8 50.0(3)
C9 O1 C8 C7 62.8(4)
Pd O1 C8 C7 -42.9(4)
N C7 C8 O1 -1.8(4)
C8 O1 C9 C10 -60.5(4)
Pd O1 C9 C10 45.2(3)
C2 N C10 C9 -172.3(3)
C7 N C10 C9 62.3(4)
Pd N C10 C9 -46.7(3)
O1 C9 C10 N -2.0(4)
N Pd C11 C16 83.1(8)
P Pd C11 C16 -84.6(3)
O1 Pd C11 C16 95.3(3)
N Pd C11 C12 -80.6(8)
P Pd C11 C12 111.8(3)
O1 Pd C11 C12 -68.4(3)
C16 C11 C12 C13 2.7(5)
Pd C11 C12 C13 167.1(3)
C16 C11 C12 C17 -172.2(3)
Pd C11 C12 C17 -7.8(5)
C11 C12 C13 C14 -1.8(6)
C17 C12 C13 C14 173.4(4)
C12 C13 C14 C15 -0.6(6)
C13 C14 C15 C16 1.8(6)
C14 C15 C16 C11 -0.8(6)
C12 C11 C16 C15 -1.5(5)
Pd C11 C16 C15 -165.2(3)
C13 C12 C17 C18 -35(12)
C11 C12 C17 C18 140(12)
C12 C17 C18 C19 44(19)
C17 C18 C19 C20 149(9)
C17 C18 C19 C24 -31(9)
C24 C19 C20 C21 5.7(8)
C18 C19 C20 C21 -174.1(5)
C19 C20 C21 C22 -4.0(9)
C20 C21 C22 C23 -1.8(9)
C21 C22 C23 C24 5.7(9)
C22 C23 C24 C19 -3.9(9)
C20 C19 C24 C23 -1.8(8)
C18 C19 C24 C23 178.0(5)
C1 P C31 C36 169.7(2)
C41 P C31 C36 52.9(3)
Pd P C31 C36 -83.1(2)
C1 P C31 C37 46.9(3)
C41 P C31 C37 -69.9(3)
Pd P C31 C37 154.1(2)
C1 P C31 C32 -71.7(2)
C41 P C31 C32 171.4(2)
Pd P C31 C32 35.4(3)
C36 C31 C32 C33 -58.2(4)
C37 C31 C32 C33 59.7(4)
P C31 C32 C33 -176.3(3)
C31 C32 C33 C39 -60.1(4)
C31 C32 C33 C34 59.5(4)
C39 C33 C34 C35 59.0(4)
C32 C33 C34 C35 -60.9(4)
C33 C34 C35 C36 60.7(4)
C33 C34 C35 C40 -58.7(4)
C34 C35 C36 C31 -58.4(4)
C40 C35 C36 C31 61.0(4)
C37 C31 C36 C35 -60.0(4)
C32 C31 C36 C35 57.2(3)
P C31 C36 C35 173.0(2)
C36 C31 C37 C38 58.5(4)
C32 C31 C37 C38 -60.4(4)
P C31 C37 C38 -178.1(2)
C31 C37 C38 C40 -59.4(4)
C31 C37 C38 C39 61.5(4)
C40 C38 C39 C33 61.2(4)
C37 C38 C39 C33 -60.2(4)
C34 C33 C39 C38 -59.7(4)
C32 C33 C39 C38 59.6(4)
C39 C38 C40 C35 -60.9(4)
C37 C38 C40 C35 59.8(4)
C34 C35 C40 C38 59.4(4)
C36 C35 C40 C38 -60.4(4)
C1 P C41 C46 166.1(2)
C31 P C41 C46 -77.9(3)
Pd P C41 C46 58.0(2)
C1 P C41 C42 49.4(3)
C31 P C41 C42 165.5(2)
Pd P C41 C42 -58.6(3)
C1 P C41 C47 -69.6(3)
C31 P C41 C47 46.4(3)
Pd P C41 C47 -177.7(2)
C46 C41 C42 C43 58.3(4)
C47 C41 C42 C43 -60.0(4)
P C41 C42 C43 176.3(3)
C41 C42 C43 C44 -59.5(4)
C41 C42 C43 C49 61.3(5)
C49 C43 C44 C45 -60.5(4)
C42 C43 C44 C45 59.5(4)
C43 C44 C45 C50 59.5(4)
C43 C44 C45 C46 -60.1(4)
C42 C41 C46 C45 -58.4(4)
C47 C41 C46 C45 59.1(4)
P C41 C46 C45 -173.4(3)
C44 C45 C46 C41 60.4(4)
C50 C45 C46 C41 -59.5(4)
C46 C41 C47 C48 -59.4(4)
C42 C41 C47 C48 58.1(4)
P C41 C47 C48 175.8(3)
C41 C47 C48 C49 -59.4(5)
C41 C47 C48 C50 60.8(4)
C44 C43 C49 C48 60.6(5)
C42 C43 C49 C48 -60.2(5)
C50 C48 C49 C43 -59.9(5)
C47 C48 C49 C43 60.4(5)
C49 C48 C50 C45 59.5(4)
C47 C48 C50 C45 -61.7(4)
C44 C45 C50 C48 -59.6(4)
C46 C45 C50 C48 60.8(4)
O91A S1A C91A F92A 70.6(10)
O93A S1A C91A F92A -49.4(11)
O92A S1A C91A F92A -170.4(10)
O91A S1A C91A F93A -60.5(11)
O93A S1A C91A F93A 179.5(10)
O92A S1A C91A F93A 58.4(11)
O91A S1A C91A F91A -175.1(6)
O93A S1A C91A F91A 64.9(7)
O92A S1A C91A F91A -56.1(6)
O91B S1B C91B F91B -159(2)
O93B S1B C91B F91B 56(3)
O92B S1B C91B F91B -55(2)
O91B S1B C91B F93B -26(3)
O93B S1B C91B F93B -171(3)
O92B S1B C91B F93B 78(2)
O91B S1B C91B F92B 87(3)
O93B S1B C91B F92B -58(3)
O92B S1B C91B F92B -169(2)
C3S O1S C1S C2S -177.6(7)
C1S O1S C3S C4S 165.1(7)
